data_7120561
loop_
_publ_author_name
'Layfield, Richard'
'Day, Benjamin M. Morgan'
'Guo, Fu-Sheng'
'Pugh, Thomas'
'Grindell, Richard'

_publ_section_title
;
 Activation of C--H bonds by rare-earth metallocene-butyl complexes
;
_journal_name_full 'Chem. Commun.'
_journal_paper_doi 10.1039/C7CC05597H
_journal_year 2017
_chemical_formula_moiety 'C33 H37 Dy N2'
_chemical_formula_sum 'C33 H37 Dy N2'
_chemical_formula_weight 624.14
_chemical_properties_physical Air-sensitive,Moisture-sensitive
_space_group_crystal_system monoclinic
_space_group_IT_number 14
_space_group_name_Hall '-P 2ybc'
_space_group_name_H-M_alt 'P 1 21/c 1'
_symmetry_space_group_name_Hall '-P 2ybc'
_symmetry_space_group_name_H-M 'P 1 21/c 1'
_atom_sites_solution_hydrogens geom
_atom_sites_solution_primary dual
_audit_creation_date 2017-05-17
_audit_creation_method
;
Olex2 1.2
(compiled 2017.03.28 svn.r3405 for OlexSys, GUI svn.r5337)
;
_audit_update_record
;
2017-07-18 deposited with the CCDC.
2017-08-15 downloaded from the CCDC.
;
_cell_angle_alpha 90
_cell_angle_beta 110.370(4)
_cell_angle_gamma 90
_cell_formula_units_Z 8
_cell_length_a 17.9045(7)
_cell_length_b 14.8465(5)
_cell_length_c 22.4149(10)
_cell_measurement_reflns_used 17770
_cell_measurement_temperature 150
_cell_measurement_theta_max 26.7880
_cell_measurement_theta_min 3.6510
_cell_volume 5585.7(4)
_computing_cell_refinement 'CrysAlisPro 1.171.39.27b (Rigaku OD, 2015)'
_computing_data_collection 'CrysAlisPro 1.171.39.27b (Rigaku OD, 2015)'
_computing_data_reduction 'CrysAlisPro 1.171.39.27b (Rigaku OD, 2015)'
_computing_molecular_graphics 'Olex2 (Dolomanov et al., 2009)'
_computing_publication_material 'Olex2 (Dolomanov et al., 2009)'
_computing_structure_refinement 'ShelXL (Sheldrick, 2015)'
_computing_structure_solution 'ShelXT (Sheldrick, 2015)'
_diffrn_ambient_temperature 150
_diffrn_detector 'CCD plate'
_diffrn_detector_area_resol_mean 5.1636
_diffrn_detector_type Atlas
_diffrn_measured_fraction_theta_full 0.995
_diffrn_measured_fraction_theta_max 0.994
_diffrn_measurement_details
;
List of Runs (angles in degrees, time in seconds):

  # Type    Start    End  Width  t~exp~   \w     \q     \k     \f   Frames
#--------------------------------------------------------------------------
  1  \w     -2.00  38.00   1.00    1.00    --   11.69  37.00   0.00   40
  2  \w    -62.00 -32.00   1.00    1.00    --   11.69 178.00 -60.00   30
  3  \w    -70.00  97.00   1.00    1.00    --   11.69   0.00 -60.00  167
  4  \w     69.00  99.00   1.00    1.00    --   11.69-178.00 120.00   30
  5  \w    -64.00  -3.00   1.00    1.00    --   11.69 -37.00-120.00   61
;
_diffrn_measurement_device 'four-circle diffractometer'
_diffrn_measurement_device_type 'Xcalibur, Atlas'
_diffrn_measurement_method '\w scans'
_diffrn_orient_matrix_type 'CrysAlisPro convention (1999,Acta A55,543-557)'
_diffrn_orient_matrix_UB_11 0.0156551000
_diffrn_orient_matrix_UB_12 -0.0005420000
_diffrn_orient_matrix_UB_13 0.0337510000
_diffrn_orient_matrix_UB_21 -0.0287176000
_diffrn_orient_matrix_UB_22 -0.0327380000
_diffrn_orient_matrix_UB_23 0.0003264000
_diffrn_orient_matrix_UB_31 0.0267413000
_diffrn_orient_matrix_UB_32 -0.0347965000
_diffrn_orient_matrix_UB_33 -0.0008337000
_diffrn_radiation_monochromator graphite
_diffrn_radiation_probe x-ray
_diffrn_radiation_type MoK\a
_diffrn_radiation_wavelength 0.71073
_diffrn_reflns_av_unetI/netI 0.0582
_diffrn_reflns_Laue_measured_fraction_full 0.995
_diffrn_reflns_Laue_measured_fraction_max 0.994
_diffrn_reflns_limit_h_max 20
_diffrn_reflns_limit_h_min -22
_diffrn_reflns_limit_k_max 18
_diffrn_reflns_limit_k_min -18
_diffrn_reflns_limit_l_max 28
_diffrn_reflns_limit_l_min -13
_diffrn_reflns_number 11385
_diffrn_reflns_point_group_measured_fraction_full 0.995
_diffrn_reflns_point_group_measured_fraction_max 0.994
_diffrn_reflns_theta_full 25.242
_diffrn_reflns_theta_max 26.399
_diffrn_reflns_theta_min 3.479
_diffrn_source 'fine-focus sealed X-ray tube'
_diffrn_source_type 'Enhance (Mo) X-ray Source'
_exptl_absorpt_coefficient_mu 2.699
_exptl_absorpt_correction_T_max 0.227
_exptl_absorpt_correction_T_min 0.098
_exptl_absorpt_correction_type analytical
_exptl_absorpt_process_details
;
CrysAlisPro 1.171.39.27b (Rigaku Oxford Diffraction, 2015)
Analytical numeric absorption correction using a multifaceted crystal
            model based on expressions derived by R.C. Clark & J.S. Reid.
(Clark, R. C. & Reid, J. S. (1995). Acta Cryst. A51, 887-897)
Empirical absorption correction using spherical harmonics,
 implemented in SCALE3 ABSPACK scaling algorithm.
;
_exptl_crystal_colour yellow
_exptl_crystal_colour_primary yellow
_exptl_crystal_density_diffrn 1.484
_exptl_crystal_description block
_exptl_crystal_F_000 2520
_exptl_crystal_recrystallization_method 'Re-crystallisation from solvent: Toluene'
_exptl_crystal_size_max 1.094
_exptl_crystal_size_mid 1.048
_exptl_crystal_size_min 0.729
_refine_diff_density_max 4.336
_refine_diff_density_min -1.965
_refine_diff_density_rms 0.207
_refine_ls_extinction_method none
_refine_ls_goodness_of_fit_ref 1.135
_refine_ls_hydrogen_treatment constr
_refine_ls_matrix_type full
_refine_ls_number_parameters 664
_refine_ls_number_reflns 11385
_refine_ls_number_restraints 0
_refine_ls_restrained_S_all 1.135
_refine_ls_R_factor_all 0.0842
_refine_ls_R_factor_gt 0.0718
_refine_ls_shift/su_max 0.000
_refine_ls_shift/su_mean 0.000
_refine_ls_structure_factor_coef Fsqd
_refine_ls_weighting_details 'w=1/[\s^2^(Fo^2^)+(0.0231P)^2^+119.5015P] where P=(Fo^2^+2Fc^2^)/3'
_refine_ls_weighting_scheme calc
_refine_ls_wR_factor_gt 0.1571
_refine_ls_wR_factor_ref 0.1632
_reflns_Friedel_coverage 0.000
_reflns_number_gt 9548
_reflns_number_total 11385
_reflns_threshold_expression 'I > 2\s(I)'
_cod_data_source_file c7cc05597h2.cif
_cod_data_source_block (CpMe)2Dy(IMes')
_cod_database_code 7120561
_shelx_shelxl_version_number 2014/7
_chemical_oxdiff_formula Dy1N2C33H37
_shelx_space_group_comment
;
The symmetry employed for this shelxl refinement is uniquely defined
by the following loop, which should always be used as a source of
symmetry information in preference to the above space-group names.
They are only intended as comments.
;
_reflns_odcompleteness_completeness 99.55
_reflns_odcompleteness_iscentric 1
_reflns_odcompleteness_theta 26.32
_olex2_refinement_description
;
1. Twinned data refinement
 Scales: 0.851(2)
 0.149(2)
2. Fixed Uiso
 At 1.2 times of:
  All C(H) groups, All C(H,H) groups
 At 1.5 times of:
  All C(H,H,H) groups
3.a Secondary CH2 refined with riding coordinates:
 C10(H10A,H10B), C43(H43A,H43B)
3.b Aromatic/amide H refined with riding coordinates:
 C2(H2), C3(H3), C6(H6), C8(H8), C15(H15), C17(H17), C23(H23), C24(H24),
 C25(H25), C26(H26), C29(H29), C30(H30), C31(H31), C32(H32), C35(H35), C36(H36),
  C39(H39), C41(H41), C48(H48), C50(H50), C56(H56), C57(H57), C58(H58),
 C59(H59), C62(H62), C63(H63), C64(H64), C65(H65)
3.c Idealised Me refined as rotating group:
 C11(H11A,H11B,H11C), C12(H12A,H12B,H12C), C19(H19A,H19B,H19C), C20(H20A,H20B,
 H20C), C21(H21A,H21B,H21C), C27(H27A,H27B,H27C), C33(H33A,H33B,H33C), C44(H44A,
 H44B,H44C), C45(H45A,H45B,H45C), C52(H52A,H52B,H52C), C53(H53A,H53B,H53C),
 C54(H54A,H54B,H54C), C60(H60A,H60B,H60C), C66(H66A,H66B,H66C)
;
_olex2_submission_special_instructions 'No special instructions were received'
_oxdiff_exptl_absorpt_empirical_details
;
Empirical correction (ABSPACK) includes:
- Absorption correction using spherical harmonics
- Frame scaling
;
_oxdiff_exptl_absorpt_empirical_full_max 2.133
_oxdiff_exptl_absorpt_empirical_full_min 0.535

loop_
_space_group_symop_operation_xyz
'x, y, z'
'-x, y+1/2, -z+1/2'
'-x, -y, -z'
'x, -y-1/2, z-1/2'

loop_
_atom_site_label
_atom_site_type_symbol
_atom_site_fract_x
_atom_site_fract_y
_atom_site_fract_z
_atom_site_U_iso_or_equiv
_atom_site_adp_type
_atom_site_occupancy
_atom_site_site_symmetry_order
_atom_site_calc_flag
_atom_site_refinement_flags_posn
Dy1 Dy 0.18309(2) 0.33893(3) 0.10970(2) 0.01509(12) Uani 1 1 d .
N1 N 0.0305(4) 0.3191(5) -0.0302(4) 0.0160(16) Uani 1 1 d .
N2 N 0.0033(4) 0.2129(5) 0.0231(4) 0.0169(16) Uani 1 1 d .
C1 C 0.0624(5) 0.2718(6) 0.0248(5) 0.0164(19) Uani 1 1 d .
C2 C -0.0470(5) 0.2920(6) -0.0637(5) 0.020(2) Uani 1 1 d .
H2 H -0.0817 0.3166 -0.1025 0.024 Uiso 1 1 calc R
C3 C -0.0633(5) 0.2243(7) -0.0305(5) 0.020(2) Uani 1 1 d .
H3 H -0.1115 0.1908 -0.0418 0.025 Uiso 1 1 calc R
C4 C 0.0729(5) 0.3881(6) -0.0514(4) 0.0164(18) Uani 1 1 d .
C5 C 0.1048(5) 0.4615(6) -0.0110(5) 0.0170(19) Uani 1 1 d .
C6 C 0.1451(5) 0.5271(6) -0.0348(5) 0.0171(19) Uani 1 1 d .
H6 H 0.1649 0.5799 -0.0105 0.021 Uiso 1 1 calc R
C7 C 0.1563(5) 0.5157(6) -0.0940(5) 0.019(2) Uani 1 1 d .
C8 C 0.1269(6) 0.4406(7) -0.1289(5) 0.021(2) Uani 1 1 d .
H8 H 0.1352 0.4323 -0.1682 0.026 Uiso 1 1 calc R
C9 C 0.0852(6) 0.3761(6) -0.1090(5) 0.0189(19) Uani 1 1 d .
C10 C 0.1046(5) 0.4682(6) 0.0536(4) 0.0159(18) Uani 1 1 d .
H10A H 0.0496 0.4652 0.0541 0.019 Uiso 1 1 calc R
H10B H 0.1293 0.5254 0.0736 0.019 Uiso 1 1 calc R
C11 C 0.2057(6) 0.5857(7) -0.1125(5) 0.030(2) Uani 1 1 d .
H11A H 0.2533 0.5572 -0.1160 0.045 Uiso 1 1 calc GR
H11B H 0.2216 0.6330 -0.0800 0.045 Uiso 1 1 calc GR
H11C H 0.1741 0.6123 -0.1536 0.045 Uiso 1 1 calc GR
C12 C 0.0564(7) 0.2923(7) -0.1502(5) 0.030(2) Uani 1 1 d .
H12A H 0.0664 0.2388 -0.1229 0.045 Uiso 1 1 calc GR
H12B H 0.0852 0.2868 -0.1800 0.045 Uiso 1 1 calc GR
H12C H -0.0008 0.2976 -0.1740 0.045 Uiso 1 1 calc GR
C13 C 0.0156(5) 0.1415(6) 0.0695(5) 0.019(2) Uani 1 1 d .
C14 C -0.0250(6) 0.1453(7) 0.1127(5) 0.023(2) Uani 1 1 d .
C15 C -0.0101(7) 0.0761(7) 0.1579(5) 0.032(3) Uani 1 1 d .
H15 H -0.0366 0.0775 0.1881 0.038 Uiso 1 1 calc R
C16 C 0.0417(6) 0.0059(7) 0.1603(5) 0.029(2) Uani 1 1 d .
C17 C 0.0798(7) 0.0058(7) 0.1158(6) 0.034(3) Uani 1 1 d .
H17 H 0.1167 -0.0409 0.1175 0.040 Uiso 1 1 calc R
C18 C 0.0660(5) 0.0716(6) 0.0687(5) 0.021(2) Uani 1 1 d .
C19 C -0.0836(7) 0.2184(7) 0.1116(6) 0.032(3) Uani 1 1 d .
H19A H -0.0688 0.2740 0.0949 0.048 Uiso 1 1 calc GR
H19B H -0.0831 0.2289 0.1549 0.048 Uiso 1 1 calc GR
H19C H -0.1372 0.1999 0.0843 0.048 Uiso 1 1 calc GR
C20 C 0.0555(9) -0.0690(9) 0.2092(6) 0.049(4) Uani 1 1 d .
H20A H 0.0468 -0.0458 0.2472 0.074 Uiso 1 1 calc GR
H20B H 0.1104 -0.0911 0.2209 0.074 Uiso 1 1 calc GR
H20C H 0.0183 -0.1185 0.1911 0.074 Uiso 1 1 calc GR
C21 C 0.1047(6) 0.0650(7) 0.0191(5) 0.026(2) Uani 1 1 d .
H21A H 0.0675 0.0862 -0.0218 0.040 Uiso 1 1 calc GR
H21B H 0.1191 0.0022 0.0151 0.040 Uiso 1 1 calc GR
H21C H 0.1528 0.1024 0.0318 0.040 Uiso 1 1 calc GR
C22 C 0.3082(6) 0.2393(7) 0.1108(5) 0.021(2) Uani 1 1 d .
C23 C 0.3387(5) 0.3219(7) 0.1384(5) 0.022(2) Uani 1 1 d .
H23 H 0.3703 0.3310 0.1818 0.027 Uiso 1 1 calc R
C24 C 0.3155(6) 0.3872(9) 0.0930(5) 0.032(3) Uani 1 1 d .
H24 H 0.3289 0.4491 0.1001 0.038 Uiso 1 1 calc R
C25 C 0.2699(5) 0.3507(7) 0.0350(5) 0.022(2) Uani 1 1 d .
H25 H 0.2468 0.3818 -0.0042 0.027 Uiso 1 1 calc R
C26 C 0.2647(5) 0.2576(7) 0.0460(4) 0.021(2) Uani 1 1 d .
H26 H 0.2365 0.2145 0.0151 0.025 Uiso 1 1 calc R
C27 C 0.3202(8) 0.1467(8) 0.1419(6) 0.039(3) Uani 1 1 d .
H27A H 0.3564 0.1517 0.1861 0.059 Uiso 1 1 calc GR
H27B H 0.3432 0.1058 0.1186 0.059 Uiso 1 1 calc GR
H27C H 0.2687 0.1231 0.1411 0.059 Uiso 1 1 calc GR
C28 C 0.1423(6) 0.4144(8) 0.2036(5) 0.024(2) Uani 1 1 d .
C29 C 0.0977(6) 0.3330(8) 0.1871(5) 0.028(2) Uani 1 1 d .
H29 H 0.0414 0.3288 0.1681 0.034 Uiso 1 1 calc R
C30 C 0.1507(7) 0.2603(8) 0.2037(5) 0.035(3) Uani 1 1 d .
H30 H 0.1367 0.1984 0.1977 0.042 Uiso 1 1 calc R
C31 C 0.2280(6) 0.2947(8) 0.2305(5) 0.028(2) Uani 1 1 d .
H31 H 0.2754 0.2599 0.2461 0.034 Uiso 1 1 calc R
C32 C 0.2239(6) 0.3891(8) 0.2304(5) 0.025(2) Uani 1 1 d .
H32 H 0.2679 0.4291 0.2456 0.030 Uiso 1 1 calc R
C33 C 0.1100(7) 0.5073(8) 0.1991(5) 0.036(3) Uani 1 1 d .
H33A H 0.1504 0.5504 0.1970 0.054 Uiso 1 1 calc GR
H33B H 0.0956 0.5200 0.2366 0.054 Uiso 1 1 calc GR
H33C H 0.0625 0.5126 0.1607 0.054 Uiso 1 1 calc GR
Dy2 Dy 0.58836(2) 0.33378(3) 0.39275(2) 0.01660(12) Uani 1 1 d .
N3 N 0.5575(4) 0.3172(5) 0.5329(4) 0.0191(17) Uani 1 1 d .
N4 N 0.4787(4) 0.2149(5) 0.4787(4) 0.0155(15) Uani 1 1 d .
C34 C 0.5390(5) 0.2703(6) 0.4771(5) 0.0174(19) Uani 1 1 d .
C35 C 0.5091(6) 0.2923(7) 0.5668(5) 0.022(2) Uani 1 1 d .
H35 H 0.5100 0.3168 0.6062 0.026 Uiso 1 1 calc R
C36 C 0.4603(6) 0.2267(6) 0.5333(5) 0.021(2) Uani 1 1 d .
H36 H 0.4212 0.1950 0.5448 0.025 Uiso 1 1 calc R
C37 C 0.6207(6) 0.3827(6) 0.5535(5) 0.0190(19) Uani 1 1 d .
C38 C 0.6191(5) 0.4557(6) 0.5134(5) 0.0182(19) Uani 1 1 d .
C39 C 0.6832(6) 0.5176(6) 0.5373(5) 0.022(2) Uani 1 1 d .
H39 H 0.6848 0.5684 0.5120 0.026 Uiso 1 1 calc R
C40 C 0.7430(5) 0.5077(6) 0.5951(5) 0.0186(19) Uani 1 1 d .
C41 C 0.7438(6) 0.4301(7) 0.6313(5) 0.022(2) Uani 1 1 d .
H41 H 0.7871 0.4201 0.6698 0.026 Uiso 1 1 calc R
C42 C 0.6821(6) 0.3677(6) 0.6116(5) 0.020(2) Uani 1 1 d .
C43 C 0.5628(5) 0.4647(7) 0.4492(5) 0.021(2) Uani 1 1 d .
H43A H 0.5718 0.5214 0.4295 0.025 Uiso 1 1 calc R
H43B H 0.5073 0.4641 0.4488 0.025 Uiso 1 1 calc R
C44 C 0.8144(6) 0.5713(7) 0.6174(5) 0.028(2) Uani 1 1 d .
H44A H 0.8629 0.5381 0.6203 0.043 Uiso 1 1 calc GR
H44B H 0.8197 0.5957 0.6593 0.043 Uiso 1 1 calc GR
H44C H 0.8064 0.6207 0.5869 0.043 Uiso 1 1 calc GR
C45 C 0.6858(7) 0.2855(7) 0.6520(5) 0.030(2) Uani 1 1 d .
H45A H 0.6577 0.2975 0.6816 0.046 Uiso 1 1 calc GR
H45B H 0.7416 0.2709 0.6761 0.046 Uiso 1 1 calc GR
H45C H 0.6606 0.2345 0.6246 0.046 Uiso 1 1 calc GR
C46 C 0.4387(6) 0.1505(6) 0.4293(5) 0.021(2) Uani 1 1 d .
C47 C 0.4810(6) 0.0753(7) 0.4210(5) 0.025(2) Uani 1 1 d .
C48 C 0.4397(7) 0.0165(7) 0.3720(6) 0.034(3) Uani 1 1 d .
H48 H 0.4667 -0.0356 0.3653 0.041 Uiso 1 1 calc R
C49 C 0.3612(7) 0.0301(8) 0.3326(6) 0.035(3) Uani 1 1 d .
C50 C 0.3220(7) 0.1044(8) 0.3436(5) 0.030(2) Uani 1 1 d .
H50 H 0.2680 0.1140 0.3176 0.036 Uiso 1 1 calc R
C51 C 0.3586(6) 0.1658(7) 0.3913(5) 0.024(2) Uani 1 1 d .
C52 C 0.5656(6) 0.0567(8) 0.4631(6) 0.031(2) Uani 1 1 d .
H52A H 0.6017 0.0969 0.4514 0.047 Uiso 1 1 calc GR
H52B H 0.5790 -0.0061 0.4577 0.047 Uiso 1 1 calc GR
H52C H 0.5712 0.0670 0.5076 0.047 Uiso 1 1 calc GR
C53 C 0.3180(8) -0.0343(10) 0.2795(7) 0.050(4) Uani 1 1 d .
H53A H 0.3190 -0.0107 0.2389 0.075 Uiso 1 1 calc GR
H53B H 0.2626 -0.0408 0.2772 0.075 Uiso 1 1 calc GR
H53C H 0.3443 -0.0932 0.2878 0.075 Uiso 1 1 calc GR
C54 C 0.3117(6) 0.2461(7) 0.4004(5) 0.025(2) Uani 1 1 d .
H54A H 0.2786 0.2279 0.4252 0.038 Uiso 1 1 calc GR
H54B H 0.2775 0.2686 0.3588 0.038 Uiso 1 1 calc GR
H54C H 0.3485 0.2937 0.4232 0.038 Uiso 1 1 calc GR
C55 C 0.7136(5) 0.2333(7) 0.3892(5) 0.020(2) Uani 1 1 d .
C56 C 0.7252(6) 0.2498(7) 0.4535(5) 0.025(2) Uani 1 1 d .
H56 H 0.7231 0.2055 0.4835 0.030 Uiso 1 1 calc R
C57 C 0.7404(6) 0.3409(8) 0.4667(6) 0.035(3) Uani 1 1 d .
H57 H 0.7515 0.3692 0.5069 0.042 Uiso 1 1 calc R
C58 C 0.7363(6) 0.3828(8) 0.4103(6) 0.035(3) Uani 1 1 d .
H58 H 0.7436 0.4453 0.4050 0.042 Uiso 1 1 calc R
C59 C 0.7200(5) 0.3187(6) 0.3634(5) 0.020(2) Uani 1 1 d .
H59 H 0.7140 0.3299 0.3203 0.024 Uiso 1 1 calc R
C60 C 0.6994(7) 0.1438(8) 0.3549(6) 0.043(3) Uani 1 1 d .
H60A H 0.6471 0.1204 0.3519 0.064 Uiso 1 1 calc GR
H60B H 0.7408 0.1010 0.3786 0.064 Uiso 1 1 calc GR
H60C H 0.7012 0.1519 0.3121 0.064 Uiso 1 1 calc GR
C61 C 0.4658(6) 0.4088(7) 0.2993(5) 0.027(2) Uani 1 1 d .
C62 C 0.4358(5) 0.3310(7) 0.3172(5) 0.024(2) Uani 1 1 d .
H62 H 0.3969 0.3296 0.3372 0.029 Uiso 1 1 calc R
C63 C 0.4712(6) 0.2551(8) 0.3014(5) 0.030(2) Uani 1 1 d .
H63 H 0.4610 0.1940 0.3087 0.036 Uiso 1 1 calc R
C64 C 0.5254(7) 0.2864(10) 0.2726(5) 0.040(3) Uani 1 1 d .
H64 H 0.5583 0.2502 0.2570 0.048 Uiso 1 1 calc R
C65 C 0.5212(6) 0.3801(9) 0.2714(5) 0.036(3) Uani 1 1 d .
H65 H 0.5511 0.4188 0.2544 0.043 Uiso 1 1 calc R
C66 C 0.4381(9) 0.5046(9) 0.3017(7) 0.054(4) Uani 1 1 d .
H66A H 0.4216 0.5118 0.3388 0.082 Uiso 1 1 calc GR
H66B H 0.3930 0.5177 0.2628 0.082 Uiso 1 1 calc GR
H66C H 0.4819 0.5462 0.3051 0.082 Uiso 1 1 calc GR

loop_
_atom_site_aniso_label
_atom_site_aniso_U_11
_atom_site_aniso_U_22
_atom_site_aniso_U_33
_atom_site_aniso_U_23
_atom_site_aniso_U_13
_atom_site_aniso_U_12
Dy1 0.0111(2) 0.0212(2) 0.0130(2) -0.00021(18) 0.00419(16) 0.00014(17)
N1 0.012(3) 0.013(4) 0.022(4) -0.001(3) 0.005(3) -0.002(3)
N2 0.012(3) 0.019(4) 0.018(4) 0.001(3) 0.005(3) -0.001(3)
C1 0.015(4) 0.014(4) 0.021(5) 0.000(4) 0.007(4) 0.005(3)
C2 0.011(4) 0.021(5) 0.022(5) -0.002(4) -0.002(4) -0.001(4)
C3 0.012(4) 0.025(5) 0.024(5) -0.005(4) 0.004(4) -0.004(4)
C4 0.018(4) 0.014(4) 0.016(5) 0.000(4) 0.004(4) 0.002(4)
C5 0.015(4) 0.016(4) 0.019(5) 0.000(4) 0.005(4) 0.004(4)
C6 0.018(4) 0.012(4) 0.021(5) 0.007(4) 0.005(4) -0.001(3)
C7 0.013(4) 0.018(4) 0.032(6) 0.011(4) 0.017(4) 0.005(4)
C8 0.027(5) 0.030(5) 0.011(5) 0.001(4) 0.011(4) 0.000(4)
C9 0.020(5) 0.019(4) 0.014(5) 0.001(4) 0.001(4) 0.005(4)
C10 0.012(4) 0.018(4) 0.017(5) -0.004(4) 0.004(4) -0.001(3)
C11 0.034(6) 0.031(6) 0.029(6) 0.006(5) 0.015(5) -0.002(5)
C12 0.036(6) 0.032(6) 0.020(5) -0.009(5) 0.007(5) -0.005(5)
C13 0.015(4) 0.019(5) 0.024(5) -0.003(4) 0.005(4) -0.007(4)
C14 0.017(4) 0.022(5) 0.029(6) 0.004(4) 0.007(4) -0.012(4)
C15 0.040(6) 0.029(6) 0.027(6) -0.006(5) 0.012(5) -0.016(5)
C16 0.033(6) 0.017(5) 0.029(6) -0.001(4) 0.000(5) -0.011(4)
C17 0.034(6) 0.017(5) 0.041(7) 0.000(5) 0.002(5) -0.009(5)
C18 0.015(4) 0.020(5) 0.023(5) -0.005(4) 0.001(4) -0.005(4)
C19 0.033(6) 0.032(6) 0.035(7) -0.008(5) 0.015(5) -0.009(5)
C20 0.059(9) 0.038(7) 0.036(8) 0.010(6) -0.002(6) -0.015(6)
C21 0.023(5) 0.023(5) 0.032(6) -0.002(4) 0.007(4) 0.001(4)
C22 0.022(5) 0.026(5) 0.014(5) 0.004(4) 0.005(4) 0.010(4)
C23 0.017(4) 0.029(5) 0.023(5) -0.012(4) 0.011(4) -0.007(4)
C24 0.017(5) 0.052(7) 0.034(6) -0.003(5) 0.020(5) 0.005(5)
C25 0.018(5) 0.027(5) 0.025(5) 0.010(4) 0.012(4) 0.003(4)
C26 0.014(4) 0.035(5) 0.012(5) -0.004(4) 0.003(4) 0.004(4)
C27 0.046(7) 0.034(6) 0.038(7) 0.016(5) 0.015(6) 0.013(5)
C28 0.015(5) 0.042(6) 0.017(5) 0.001(4) 0.010(4) 0.003(4)
C29 0.013(4) 0.052(7) 0.021(5) -0.001(5) 0.008(4) -0.005(5)
C30 0.041(7) 0.040(7) 0.021(6) 0.004(5) 0.006(5) -0.014(5)
C31 0.027(5) 0.043(6) 0.016(5) 0.005(5) 0.009(4) 0.003(5)
C32 0.023(5) 0.045(6) 0.008(5) -0.009(4) 0.008(4) -0.004(5)
C33 0.036(6) 0.051(7) 0.021(6) -0.005(5) 0.010(5) 0.016(6)
Dy2 0.0110(2) 0.0237(2) 0.0144(2) 0.00147(18) 0.00358(16) 0.00056(18)
N3 0.017(4) 0.019(4) 0.022(4) 0.003(3) 0.008(3) 0.000(3)
N4 0.017(4) 0.014(4) 0.016(4) 0.003(3) 0.007(3) 0.001(3)
C34 0.020(5) 0.017(4) 0.019(5) 0.002(4) 0.011(4) 0.004(4)
C35 0.023(5) 0.028(5) 0.016(5) -0.007(4) 0.010(4) -0.004(4)
C36 0.018(5) 0.020(5) 0.030(6) -0.002(4) 0.014(4) -0.002(4)
C37 0.022(5) 0.013(4) 0.022(5) -0.005(4) 0.009(4) 0.000(4)
C38 0.019(4) 0.020(5) 0.020(5) -0.006(4) 0.012(4) 0.002(4)
C39 0.028(5) 0.017(5) 0.020(5) -0.001(4) 0.008(4) -0.002(4)
C40 0.018(4) 0.015(4) 0.021(5) -0.002(4) 0.004(4) -0.004(4)
C41 0.024(5) 0.025(5) 0.014(5) 0.001(4) 0.002(4) 0.003(4)
C42 0.021(5) 0.017(4) 0.023(5) 0.002(4) 0.009(4) 0.001(4)
C43 0.017(4) 0.024(5) 0.021(5) 0.004(4) 0.005(4) -0.001(4)
C44 0.022(5) 0.034(6) 0.027(6) -0.002(5) 0.005(4) -0.001(4)
C45 0.032(6) 0.033(6) 0.020(5) 0.002(5) 0.001(4) -0.003(5)
C46 0.026(5) 0.016(4) 0.025(5) -0.002(4) 0.013(4) -0.006(4)
C47 0.035(6) 0.019(5) 0.029(6) 0.001(4) 0.022(5) -0.002(4)
C48 0.049(7) 0.025(5) 0.042(7) -0.010(5) 0.033(6) -0.004(5)
C49 0.037(6) 0.039(6) 0.037(7) -0.014(5) 0.023(5) -0.020(5)
C50 0.028(5) 0.040(6) 0.025(6) 0.001(5) 0.013(5) -0.011(5)
C51 0.018(5) 0.031(5) 0.024(5) 0.003(5) 0.008(4) -0.006(4)
C52 0.033(6) 0.033(6) 0.035(7) 0.006(5) 0.021(5) 0.006(5)
C53 0.052(8) 0.060(9) 0.043(8) -0.027(7) 0.022(7) -0.023(7)
C54 0.022(5) 0.032(6) 0.022(5) -0.003(4) 0.008(4) 0.003(4)
C55 0.011(4) 0.026(5) 0.023(5) 0.000(4) 0.004(4) 0.007(4)
C56 0.019(5) 0.031(5) 0.026(6) 0.010(5) 0.009(4) 0.007(4)
C57 0.011(4) 0.048(7) 0.037(7) -0.019(6) -0.001(4) 0.007(5)
C58 0.012(5) 0.032(6) 0.060(9) -0.007(6) 0.013(5) 0.002(4)
C59 0.012(4) 0.025(5) 0.026(5) 0.010(4) 0.009(4) 0.003(4)
C60 0.030(6) 0.043(7) 0.045(8) -0.010(6) 0.001(5) 0.012(5)
C61 0.022(5) 0.027(5) 0.024(6) 0.004(4) -0.002(4) -0.007(4)
C62 0.013(4) 0.036(6) 0.020(5) 0.009(5) 0.000(4) -0.004(4)
C63 0.027(5) 0.030(6) 0.023(6) -0.003(5) -0.003(4) -0.004(4)
C64 0.029(6) 0.070(9) 0.012(5) -0.008(6) -0.003(4) 0.018(6)
C65 0.020(5) 0.069(9) 0.014(5) 0.017(5) 0.000(4) -0.010(5)
C66 0.054(8) 0.046(8) 0.044(8) 0.018(7) -0.006(7) 0.009(7)

loop_
_atom_type_symbol
_atom_type_description
_atom_type_scat_dispersion_real
_atom_type_scat_dispersion_imag
_atom_type_scat_source
C C 0.0033 0.0016 'International Tables Vol C Tables 4.2.6.8 and 6.1.1.4'
H H 0.0000 0.0000 'International Tables Vol C Tables 4.2.6.8 and 6.1.1.4'
Dy Dy -0.1892 4.4098 'International Tables Vol C Tables 4.2.6.8 and 6.1.1.4'
N N 0.0061 0.0033 'International Tables Vol C Tables 4.2.6.8 and 6.1.1.4'

loop_
_exptl_crystal_face_index_h
_exptl_crystal_face_index_k
_exptl_crystal_face_index_l
_exptl_crystal_face_perp_dist
17 -15 -8 0.4622
18 14 0 0.3065
-25 -2 5 0.7308
-5 -20 -5 0.5392
17 -15 -8 0.4541
5 4 -30 0.3950
0 8 -28 0.3999
-17 15 8 0.4606
-13 5 30 0.4460
3 -10 25 0.2761

loop_
_geom_angle_atom_site_label_1
_geom_angle_atom_site_label_2
_geom_angle_atom_site_label_3
_geom_angle
C1 Dy1 C22 106.3(3)
C1 Dy1 C23 134.1(3)
C1 Dy1 C24 125.2(3)
C1 Dy1 C25 94.9(3)
C1 Dy1 C26 84.4(3)
C1 Dy1 C28 111.0(3)
C1 Dy1 C29 86.8(3)
C1 Dy1 C30 93.3(3)
C1 Dy1 C31 123.4(3)
C1 Dy1 C32 137.5(3)
C10 Dy1 C1 74.7(3)
C10 Dy1 C22 140.0(3)
C10 Dy1 C23 124.5(3)
C10 Dy1 C24 95.6(3)
C10 Dy1 C25 89.0(3)
C10 Dy1 C26 113.8(3)
C10 Dy1 C28 79.2(3)
C10 Dy1 C29 90.2(3)
C10 Dy1 C30 120.6(4)
C10 Dy1 C31 129.8(3)
C10 Dy1 C32 102.0(3)
C22 Dy1 C28 132.4(3)
C22 Dy1 C29 129.7(3)
C23 Dy1 C22 30.4(3)
C23 Dy1 C25 50.4(3)
C23 Dy1 C26 50.1(3)
C23 Dy1 C28 113.4(3)
C23 Dy1 C29 128.9(3)
C23 Dy1 C32 83.4(3)
C24 Dy1 C22 50.0(4)
C24 Dy1 C23 29.9(3)
C24 Dy1 C25 30.3(3)
C24 Dy1 C26 49.9(3)
C24 Dy1 C28 120.0(3)
C24 Dy1 C29 147.9(3)
C24 Dy1 C30 133.9(4)
C24 Dy1 C32 97.3(3)
C25 Dy1 C22 51.0(3)
C25 Dy1 C26 30.8(3)
C25 Dy1 C28 147.2(3)
C25 Dy1 C29 177.8(3)
C26 Dy1 C22 30.7(3)
C26 Dy1 C28 162.6(3)
C26 Dy1 C29 151.0(3)
C29 Dy1 C28 30.7(3)
C30 Dy1 C22 99.4(4)
C30 Dy1 C23 105.6(3)
C30 Dy1 C25 150.4(4)
C30 Dy1 C26 122.8(4)
C30 Dy1 C28 50.8(4)
C30 Dy1 C29 30.4(4)
C30 Dy1 C32 50.9(3)
C31 Dy1 C22 84.1(3)
C31 Dy1 C23 78.8(3)
C31 Dy1 C24 104.3(3)
C31 Dy1 C25 129.0(3)
C31 Dy1 C26 114.3(3)
C31 Dy1 C28 50.8(3)
C31 Dy1 C29 50.5(3)
C31 Dy1 C30 30.8(3)
C31 Dy1 C32 30.8(3)
C32 Dy1 C22 102.3(3)
C32 Dy1 C25 127.6(3)
C32 Dy1 C26 131.8(3)
C32 Dy1 C28 30.8(3)
C32 Dy1 C29 50.7(3)
C1 N1 C2 111.4(8)
C1 N1 C4 124.0(7)
C2 N1 C4 124.6(8)
C1 N2 C3 111.9(8)
C1 N2 C13 121.8(7)
C3 N2 C13 125.9(8)
N1 C1 Dy1 117.2(6)
N1 C1 N2 103.2(7)
N2 C1 Dy1 136.4(7)
N1 C2 H2 126.6
C3 C2 N1 106.8(8)
C3 C2 H2 126.6
N2 C3 H3 126.7
C2 C3 N2 106.6(8)
C2 C3 H3 126.7
C5 C4 N1 118.6(8)
C9 C4 N1 118.8(8)
C9 C4 C5 122.4(9)
C4 C5 C6 115.9(9)
C4 C5 C10 123.6(9)
C6 C5 C10 120.3(8)
C5 C6 H6 119.2
C7 C6 C5 121.6(9)
C7 C6 H6 119.2
C6 C7 C11 117.5(9)
C8 C7 C6 118.9(8)
C8 C7 C11 123.4(9)
C7 C8 H8 119.1
C7 C8 C9 121.8(9)
C9 C8 H8 119.1
C4 C9 C12 122.3(9)
C8 C9 C4 119.2(9)
C8 C9 C12 118.5(9)
Dy1 C10 H10A 110.8
Dy1 C10 H10B 110.8
C5 C10 Dy1 104.9(6)
C5 C10 H10A 110.8
C5 C10 H10B 110.8
H10A C10 H10B 108.8
C7 C11 H11A 109.5
C7 C11 H11B 109.5
C7 C11 H11C 109.5
H11A C11 H11B 109.5
H11A C11 H11C 109.5
H11B C11 H11C 109.5
C9 C12 H12A 109.5
C9 C12 H12B 109.5
C9 C12 H12C 109.5
H12A C12 H12B 109.5
H12A C12 H12C 109.5
H12B C12 H12C 109.5
C14 C13 N2 118.8(8)
C18 C13 N2 118.6(9)
C18 C13 C14 122.6(9)
C13 C14 C15 117.2(10)
C13 C14 C19 123.0(9)
C15 C14 C19 119.7(10)
C14 C15 H15 118.8
C16 C15 C14 122.3(11)
C16 C15 H15 118.8
C15 C16 C17 117.6(10)
C15 C16 C20 121.1(11)
C17 C16 C20 121.3(11)
C16 C17 H17 118.6
C16 C17 C18 122.7(11)
C18 C17 H17 118.6
C13 C18 C17 117.5(10)
C13 C18 C21 122.0(9)
C17 C18 C21 120.5(10)
C14 C19 H19A 109.5
C14 C19 H19B 109.5
C14 C19 H19C 109.5
H19A C19 H19B 109.5
H19A C19 H19C 109.5
H19B C19 H19C 109.5
C16 C20 H20A 109.5
C16 C20 H20B 109.5
C16 C20 H20C 109.5
H20A C20 H20B 109.5
H20A C20 H20C 109.5
H20B C20 H20C 109.5
C18 C21 H21A 109.5
C18 C21 H21B 109.5
C18 C21 H21C 109.5
H21A C21 H21B 109.5
H21A C21 H21C 109.5
H21B C21 H21C 109.5
C23 C22 Dy1 73.4(5)
C23 C22 C26 106.1(9)
C23 C22 C27 128.2(10)
C26 C22 Dy1 74.0(5)
C26 C22 C27 125.7(10)
C27 C22 Dy1 119.1(7)
Dy1 C23 H23 116.0
C22 C23 Dy1 76.1(5)
C22 C23 H23 125.6
C24 C23 Dy1 74.3(6)
C24 C23 C22 108.8(9)
C24 C23 H23 125.6
Dy1 C24 H24 115.3
C23 C24 Dy1 75.7(6)
C23 C24 H24 124.7
C23 C24 C25 110.5(11)
C25 C24 Dy1 76.1(6)
C25 C24 H24 124.7
Dy1 C25 H25 116.9
C24 C25 Dy1 73.6(6)
C24 C25 H25 127.1
C24 C25 C26 105.8(9)
C26 C25 Dy1 74.7(5)
C26 C25 H25 127.1
Dy1 C26 H26 116.6
C22 C26 Dy1 75.3(5)
C22 C26 H26 125.6
C25 C26 Dy1 74.5(5)
C25 C26 C22 108.8(9)
C25 C26 H26 125.6
C22 C27 H27A 109.5
C22 C27 H27B 109.5
C22 C27 H27C 109.5
H27A C27 H27B 109.5
H27A C27 H27C 109.5
H27B C27 H27C 109.5
C29 C28 Dy1 74.1(6)
C29 C28 C33 126.8(9)
C32 C28 Dy1 72.7(5)
C32 C28 C29 106.6(9)
C32 C28 C33 126.4(10)
C33 C28 Dy1 122.5(7)
Dy1 C29 H29 117.8
C28 C29 Dy1 75.2(5)
C28 C29 H29 125.7
C30 C29 Dy1 73.1(6)
C30 C29 C28 108.5(8)
C30 C29 H29 125.7
Dy1 C30 H30 115.9
C29 C30 Dy1 76.4(6)
C29 C30 H30 125.9
C31 C30 Dy1 73.9(6)
C31 C30 C29 108.1(10)
C31 C30 H30 125.9
Dy1 C31 H31 115.5
C30 C31 Dy1 75.3(6)
C30 C31 H31 125.7
C30 C31 C32 108.7(10)
C32 C31 Dy1 75.7(6)
C32 C31 H31 125.7
Dy1 C32 H32 116.2
C28 C32 Dy1 76.4(6)
C28 C32 H32 126.0
C31 C32 Dy1 73.5(6)
C31 C32 C28 108.1(10)
C31 C32 H32 126.0
C28 C33 H33A 109.5
C28 C33 H33B 109.5
C28 C33 H33C 109.5
H33A C33 H33B 109.5
H33A C33 H33C 109.5
H33B C33 H33C 109.5
C34 Dy2 C55 108.9(3)
C34 Dy2 C56 86.7(3)
C34 Dy2 C57 95.6(4)
C34 Dy2 C58 125.8(4)
C34 Dy2 C59 136.1(3)
C34 Dy2 C61 109.5(3)
C34 Dy2 C62 85.5(3)
C34 Dy2 C63 91.4(3)
C34 Dy2 C64 121.9(4)
C34 Dy2 C65 135.3(3)
C43 Dy2 C34 74.5(3)
C43 Dy2 C55 139.1(3)
C43 Dy2 C56 114.3(3)
C43 Dy2 C57 88.9(3)
C43 Dy2 C58 93.6(3)
C43 Dy2 C59 122.3(3)
C43 Dy2 C61 79.9(3)
C43 Dy2 C62 90.3(3)
C43 Dy2 C63 120.7(3)
C43 Dy2 C64 130.7(4)
C43 Dy2 C65 103.0(4)
C56 Dy2 C55 30.2(3)
C56 Dy2 C59 49.6(3)
C56 Dy2 C61 161.4(3)
C56 Dy2 C62 151.0(3)
C57 Dy2 C55 50.3(3)
C57 Dy2 C56 30.3(3)
C57 Dy2 C59 49.8(3)
C57 Dy2 C61 148.4(4)
C57 Dy2 C62 178.5(4)
C57 Dy2 C65 129.1(4)
C58 Dy2 C55 50.3(3)
C58 Dy2 C56 49.9(4)
C58 Dy2 C57 30.4(4)
C58 Dy2 C59 29.9(3)
C58 Dy2 C61 120.4(4)
C58 Dy2 C62 148.4(4)
C58 Dy2 C65 98.9(4)
C59 Dy2 C55 30.5(3)
C59 Dy2 C61 113.2(3)
C61 Dy2 C55 131.5(3)
C62 Dy2 C55 130.3(3)
C62 Dy2 C59 129.8(3)
C62 Dy2 C61 30.1(3)
C63 Dy2 C55 100.1(3)
C63 Dy2 C56 122.1(3)
C63 Dy2 C57 150.3(3)
C63 Dy2 C58 136.2(4)
C63 Dy2 C59 107.7(3)
C63 Dy2 C61 50.7(3)
C63 Dy2 C62 30.5(3)
C63 Dy2 C65 50.6(4)
C64 Dy2 C55 83.5(3)
C64 Dy2 C56 112.9(4)
C64 Dy2 C57 129.2(4)
C64 Dy2 C58 106.1(4)
C64 Dy2 C59 80.0(3)
C64 Dy2 C61 51.0(4)
C64 Dy2 C62 50.6(3)
C64 Dy2 C63 31.2(4)
C64 Dy2 C65 30.6(4)
C65 Dy2 C55 101.4(3)
C65 Dy2 C56 130.8(4)
C65 Dy2 C59 83.9(3)
C65 Dy2 C61 30.6(4)
C65 Dy2 C62 49.8(3)
C34 N3 C35 111.5(8)
C34 N3 C37 123.3(8)
C35 N3 C37 125.2(8)
C34 N4 C36 112.3(8)
C34 N4 C46 124.3(8)
C36 N4 C46 123.4(8)
N3 C34 Dy2 117.2(6)
N4 C34 Dy2 136.7(7)
N4 C34 N3 103.0(8)
N3 C35 H35 126.4
C36 C35 N3 107.1(9)
C36 C35 H35 126.4
N4 C36 H36 127.0
C35 C36 N4 106.1(8)
C35 C36 H36 127.0
C38 C37 N3 118.6(8)
C42 C37 N3 117.8(8)
C42 C37 C38 123.6(9)
C37 C38 C39 115.2(9)
C37 C38 C43 124.1(9)
C39 C38 C43 120.4(9)
C38 C39 H39 118.4
C40 C39 C38 123.2(9)
C40 C39 H39 118.4
C39 C40 C41 118.7(9)
C39 C40 C44 122.1(9)
C41 C40 C44 118.6(9)
C40 C41 H41 119.5
C42 C41 C40 121.0(9)
C42 C41 H41 119.5
C37 C42 C45 122.9(9)
C41 C42 C37 118.1(9)
C41 C42 C45 118.9(9)
Dy2 C43 H43A 110.9
Dy2 C43 H43B 110.9
C38 C43 Dy2 104.5(6)
C38 C43 H43A 110.9
C38 C43 H43B 110.9
H43A C43 H43B 108.9
C40 C44 H44A 109.5
C40 C44 H44B 109.5
C40 C44 H44C 109.5
H44A C44 H44B 109.5
H44A C44 H44C 109.5
H44B C44 H44C 109.5
C42 C45 H45A 109.5
C42 C45 H45B 109.5
C42 C45 H45C 109.5
H45A C45 H45B 109.5
H45A C45 H45C 109.5
H45B C45 H45C 109.5
C47 C46 N4 118.8(9)
C47 C46 C51 122.2(10)
C51 C46 N4 119.0(9)
C46 C47 C52 122.4(10)
C48 C47 C46 116.3(10)
C48 C47 C52 121.3(10)
C47 C48 H48 118.3
C49 C48 C47 123.3(11)
C49 C48 H48 118.3
C48 C49 C53 122.3(11)
C50 C49 C48 117.9(10)
C50 C49 C53 119.7(12)
C49 C50 H50 118.9
C49 C50 C51 122.2(11)
C51 C50 H50 118.9
C46 C51 C54 122.8(9)
C50 C51 C46 118.1(10)
C50 C51 C54 119.1(9)
C47 C52 H52A 109.5
C47 C52 H52B 109.5
C47 C52 H52C 109.5
H52A C52 H52B 109.5
H52A C52 H52C 109.5
H52B C52 H52C 109.5
C49 C53 H53A 109.5
C49 C53 H53B 109.5
C49 C53 H53C 109.5
H53A C53 H53B 109.5
H53A C53 H53C 109.5
H53B C53 H53C 109.5
C51 C54 H54A 109.5
C51 C54 H54B 109.5
C51 C54 H54C 109.5
H54A C54 H54B 109.5
H54A C54 H54C 109.5
H54B C54 H54C 109.5
C56 C55 Dy2 72.8(5)
C56 C55 C59 105.0(9)
C56 C55 C60 127.9(10)
C59 C55 Dy2 72.8(5)
C59 C55 C60 127.1(10)
C60 C55 Dy2 120.2(7)
Dy2 C56 H56 115.4
C55 C56 Dy2 77.0(5)
C55 C56 H56 125.2
C57 C56 Dy2 74.4(6)
C57 C56 C55 109.6(10)
C57 C56 H56 125.2
Dy2 C57 H57 116.2
C56 C57 Dy2 75.3(6)
C56 C57 H57 126.3
C58 C57 Dy2 74.4(6)
C58 C57 C56 107.3(10)
C58 C57 H57 126.3
Dy2 C58 H58 115.1
C57 C58 Dy2 75.2(6)
C57 C58 H58 125.8
C59 C58 Dy2 76.1(6)
C59 C58 C57 108.4(10)
C59 C58 H58 125.8
Dy2 C59 H59 116.0
C55 C59 Dy2 76.7(5)
C55 C59 H59 125.2
C58 C59 Dy2 74.0(6)
C58 C59 C55 109.6(10)
C58 C59 H59 125.2
C55 C60 H60A 109.5
C55 C60 H60B 109.5
C55 C60 H60C 109.5
H60A C60 H60B 109.5
H60A C60 H60C 109.5
H60B C60 H60C 109.5
C62 C61 Dy2 74.0(6)
C62 C61 C65 106.2(10)
C62 C61 C66 127.3(11)
C65 C61 Dy2 73.2(6)
C65 C61 C66 126.1(11)
C66 C61 Dy2 123.3(8)
Dy2 C62 H62 117.2
C61 C62 Dy2 76.0(6)
C61 C62 H62 125.0
C61 C62 C63 110.0(9)
C63 C62 Dy2 73.6(6)
C63 C62 H62 125.0
Dy2 C63 H63 116.0
C62 C63 Dy2 75.9(6)
C62 C63 H63 126.5
C62 C63 C64 107.1(10)
C64 C63 Dy2 74.0(6)
C64 C63 H63 126.5
Dy2 C64 H64 115.4
C63 C64 Dy2 74.8(6)
C63 C64 H64 126.4
C65 C64 Dy2 75.7(7)
C65 C64 C63 107.2(11)
C65 C64 H64 126.4
Dy2 C65 H65 116.7
C61 C65 Dy2 76.3(6)
C61 C65 H65 125.2
C64 C65 Dy2 73.7(7)
C64 C65 C61 109.6(10)
C64 C65 H65 125.2
C61 C66 H66A 109.5
C61 C66 H66B 109.5
C61 C66 H66C 109.5
H66A C66 H66B 109.5
H66A C66 H66C 109.5
H66B C66 H66C 109.5

loop_
_geom_bond_atom_site_label_1
_geom_bond_atom_site_label_2
_geom_bond_distance
Dy1 C1 2.534(9)
Dy1 C10 2.451(9)
Dy1 C22 2.678(9)
Dy1 C23 2.644(9)
Dy1 C24 2.626(10)
Dy1 C25 2.658(9)
Dy1 C26 2.660(9)
Dy1 C28 2.700(10)
Dy1 C29 2.684(9)
Dy1 C30 2.643(11)
Dy1 C31 2.625(10)
Dy1 C32 2.652(9)
N1 C1 1.361(12)
N1 C2 1.387(11)
N1 C4 1.450(12)
N2 C1 1.363(12)
N2 C3 1.379(12)
N2 C13 1.446(12)
C2 H2 0.9500
C2 C3 1.341(14)
C3 H3 0.9500
C4 C5 1.404(13)
C4 C9 1.395(13)
C5 C6 1.421(13)
C5 C10 1.454(13)
C6 H6 0.9500
C6 C7 1.420(13)
C7 C8 1.359(14)
C7 C11 1.514(13)
C8 H8 0.9500
C8 C9 1.380(14)
C9 C12 1.527(13)
C10 H10A 0.9900
C10 H10B 0.9900
C11 H11A 0.9800
C11 H11B 0.9800
C11 H11C 0.9800
C12 H12A 0.9800
C12 H12B 0.9800
C12 H12C 0.9800
C13 C14 1.400(14)
C13 C18 1.380(13)
C14 C15 1.403(15)
C14 C19 1.504(15)
C15 H15 0.9500
C15 C16 1.385(16)
C16 C17 1.391(17)
C16 C20 1.521(16)
C17 H17 0.9500
C17 C18 1.395(15)
C18 C21 1.503(14)
C19 H19A 0.9800
C19 H19B 0.9800
C19 H19C 0.9800
C20 H20A 0.9800
C20 H20B 0.9800
C20 H20C 0.9800
C21 H21A 0.9800
C21 H21B 0.9800
C21 H21C 0.9800
C22 C23 1.397(14)
C22 C26 1.414(13)
C22 C27 1.522(14)
C23 H23 0.9500
C23 C24 1.362(16)
C24 H24 0.9500
C24 C25 1.383(15)
C25 H25 0.9500
C25 C26 1.412(14)
C26 H26 0.9500
C27 H27A 0.9800
C27 H27B 0.9800
C27 H27C 0.9800
C28 C29 1.425(15)
C28 C32 1.423(13)
C28 C33 1.485(16)
C29 H29 0.9500
C29 C30 1.399(17)
C30 H30 0.9500
C30 C31 1.399(15)
C31 H31 0.9500
C31 C32 1.403(15)
C32 H32 0.9500
C33 H33A 0.9800
C33 H33B 0.9800
C33 H33C 0.9800
Dy2 C34 2.531(9)
Dy2 C43 2.448(10)
Dy2 C55 2.717(9)
Dy2 C56 2.663(10)
Dy2 C57 2.651(10)
Dy2 C58 2.642(10)
Dy2 C59 2.668(9)
Dy2 C61 2.692(10)
Dy2 C62 2.667(9)
Dy2 C63 2.639(10)
Dy2 C64 2.628(11)
Dy2 C65 2.653(10)
N3 C34 1.368(12)
N3 C35 1.387(12)
N3 C37 1.440(12)
N4 C34 1.367(12)
N4 C36 1.385(12)
N4 C46 1.449(12)
C35 H35 0.9500
C35 C36 1.348(14)
C36 H36 0.9500
C37 C38 1.402(13)
C37 C42 1.398(14)
C38 C39 1.422(13)
C38 C43 1.448(13)
C39 H39 0.9500
C39 C40 1.372(13)
C40 C41 1.406(13)
C40 C44 1.526(13)
C41 H41 0.9500
C41 C42 1.390(14)
C42 C45 1.508(14)
C43 H43A 0.9900
C43 H43B 0.9900
C44 H44A 0.9800
C44 H44B 0.9800
C44 H44C 0.9800
C45 H45A 0.9800
C45 H45B 0.9800
C45 H45C 0.9800
C46 C47 1.398(14)
C46 C51 1.408(14)
C47 C48 1.396(15)
C47 C52 1.507(15)
C48 H48 0.9500
C48 C49 1.391(17)
C49 C50 1.376(17)
C49 C53 1.512(16)
C50 H50 0.9500
C50 C51 1.384(15)
C51 C54 1.512(14)
C52 H52A 0.9800
C52 H52B 0.9800
C52 H52C 0.9800
C53 H53A 0.9800
C53 H53B 0.9800
C53 H53C 0.9800
C54 H54A 0.9800
C54 H54B 0.9800
C54 H54C 0.9800
C55 C56 1.404(14)
C55 C59 1.415(13)
C55 C60 1.512(15)
C56 H56 0.9500
C56 C57 1.391(16)
C57 H57 0.9500
C57 C58 1.389(18)
C58 H58 0.9500
C58 C59 1.371(16)
C59 H59 0.9500
C60 H60A 0.9800
C60 H60B 0.9800
C60 H60C 0.9800
C61 C62 1.391(14)
C61 C65 1.410(16)
C61 C66 1.512(17)
C62 H62 0.9500
C62 C63 1.398(16)
C63 H63 0.9500
C63 C64 1.418(17)
C64 H64 0.9500
C64 C65 1.393(18)
C65 H65 0.9500
C66 H66A 0.9800
C66 H66B 0.9800
C66 H66C 0.9800

loop_
_exptl_oxdiff_crystal_face_indexfrac_h
_exptl_oxdiff_crystal_face_indexfrac_k
_exptl_oxdiff_crystal_face_indexfrac_l
_exptl_oxdiff_crystal_face_x
_exptl_oxdiff_crystal_face_y
_exptl_oxdiff_crystal_face_z
17.3997 -15.1667 -8.3311 -0.0006 -0.0059 1.0000
17.6497 13.8124 0.4375 0.2836 -0.9589 -0.0090
-24.6629 -1.5492 4.7928 -0.2235 0.7605 -0.6096
-4.7732 -19.9232 -5.0462 -0.2342 0.7877 0.5698
17.1908 -15.3361 -7.8759 0.0116 0.0058 0.9999
4.6250 4.3011 -30.4886 -0.9589 -0.2836 -0.0006
0.2427 7.9245 -27.5177 -0.9292 -0.2754 -0.2463
-17.2431 15.2902 8.2114 -0.0011 -0.0027 -1.0000
-13.1126 4.5086 30.2101 0.8119 0.2388 -0.5327
2.6510 -10.0459 24.6429 0.8787 0.2608 0.3999

loop_
_twin_individual_id
_twin_individual_mass_fraction_refined
1 0.851(2)
2 0.149(2)
